data_7236768
loop_
_publ_author_name
'Han, Shiguo'
'Zhang, Jing'
'Teng, Bing'
'Ji, Chengmin'
'Zhang, Weichuan'
'Sun, Zhihua'
'Luo, Junhua'

_publ_section_title
;
 Inorganic--organic hybrid switchable dielectric materials with the
 coexistence of magnetic anomalies induced by reversible high-temperature
 phase transition
;
_journal_issue 33
_journal_name_full 'Journal of Materials Chemistry C'
_journal_page_first 8509
_journal_paper_doi 10.1039/C7TC01085K
_journal_volume 5
_journal_year 2017
_chemical_formula_sum 'C6 H14 Br4 Fe N'
_chemical_formula_weight 475.67
_space_group_IT_number 14
_space_group_name_Hall '-P 2ybc'
_space_group_name_H-M_alt 'P 1 21/c 1'
_symmetry_cell_setting monoclinic
_symmetry_space_group_name_H-M 'P 1 21/c 1'
_atom_sites_solution_hydrogens geom
_atom_sites_solution_primary direct
_atom_sites_solution_secondary difmap
_audit_creation_method SHELXL-97
_audit_update_record
;
2017-03-11 deposited with the CCDC.
2017-07-20 downloaded from the CCDC.
;
_cell_angle_alpha 90.00
_cell_angle_beta 92.590(2)
_cell_angle_gamma 90.00
_cell_formula_units_Z 4
_cell_length_a 6.59740(10)
_cell_length_b 13.7002(3)
_cell_length_c 14.6244(2)
_cell_measurement_reflns_used 4581
_cell_measurement_temperature 100.0(6)
_cell_measurement_theta_max 73.1720
_cell_measurement_theta_min 4.3850
_cell_volume 1320.49(4)
_computing_structure_refinement 'SHELXL-97 (Sheldrick, 1997)'
_computing_structure_solution 'SHELXS-97 (Sheldrick, 1990)'
_diffrn_ambient_temperature 100.0(6)
_diffrn_measured_fraction_theta_full 0.837
_diffrn_measured_fraction_theta_max 0.838
_diffrn_measurement_device_type 'SuperNova, Dual, Cu at zero, Atlas'
_diffrn_radiation_monochromator graphite
_diffrn_radiation_source 'fine-focus sealed tube'
_diffrn_radiation_type CuK\a
_diffrn_radiation_wavelength 1.54184
_diffrn_reflns_av_R_equivalents 0.0813
_diffrn_reflns_av_sigmaI/netI 0.0481
_diffrn_reflns_limit_h_max 8
_diffrn_reflns_limit_h_min -7
_diffrn_reflns_limit_k_max 17
_diffrn_reflns_limit_k_min -17
_diffrn_reflns_limit_l_max 11
_diffrn_reflns_limit_l_min -16
_diffrn_reflns_number 6995
_diffrn_reflns_theta_full 87.58
_diffrn_reflns_theta_max 87.58
_diffrn_reflns_theta_min 4.42
_exptl_absorpt_coefficient_mu 22.998
_exptl_crystal_colour red
_exptl_crystal_density_diffrn 2.393
_exptl_crystal_density_method 'not measured'
_exptl_crystal_description block
_exptl_crystal_F_000 892
_refine_diff_density_max 3.087
_refine_diff_density_min -1.235
_refine_diff_density_rms 0.487
_refine_ls_extinction_method none
_refine_ls_goodness_of_fit_ref 1.090
_refine_ls_hydrogen_treatment mixed
_refine_ls_matrix_type full
_refine_ls_number_parameters 110
_refine_ls_number_reflns 2522
_refine_ls_number_restraints 0
_refine_ls_restrained_S_all 1.090
_refine_ls_R_factor_all 0.0917
_refine_ls_R_factor_gt 0.0889
_refine_ls_shift/su_max 0.000
_refine_ls_shift/su_mean 0.000
_refine_ls_structure_factor_coef Fsqd
_refine_ls_weighting_details 'calc w=1/[\s^2^(Fo^2^)+(0.1821P)^2^+0.4112P] where P=(Fo^2^+2Fc^2^)/3'
_refine_ls_weighting_scheme calc
_refine_ls_wR_factor_gt 0.2314
_refine_ls_wR_factor_ref 0.2364
_reflns_number_gt 2318
_reflns_number_total 2522
_reflns_threshold_expression >2sigma(I)
_cod_data_source_file c7tc01085k2.cif
_cod_data_source_block 100K
_cod_original_sg_symbol_H-M P21/c
_cod_database_code 7236768

loop_
_symmetry_equiv_pos_as_xyz
'x, y, z'
'-x, y+1/2, -z+1/2'
'-x, -y, -z'
'x, -y-1/2, z-1/2'

loop_
_atom_site_label
_atom_site_type_symbol
_atom_site_fract_x
_atom_site_fract_y
_atom_site_fract_z
_atom_site_U_iso_or_equiv
_atom_site_adp_type
_atom_site_occupancy
_atom_site_symmetry_multiplicity
_atom_site_calc_flag
_atom_site_refinement_flags
Br3 Br 0.02893(14) 0.26248(6) 0.09975(7) 0.0422(4) Uani 1 1 d .
Br1 Br -0.39261(14) 0.26823(7) 0.27541(6) 0.0412(4) Uani 1 1 d .
Br4 Br -0.42976(14) 0.11165(6) 0.04660(6) 0.0417(4) Uani 1 1 d .
Br2 Br -0.47895(14) 0.37412(6) 0.02522(6) 0.0431(4) Uani 1 1 d .
Fe1 Fe -0.3250(2) 0.25353(8) 0.10900(9) 0.0356(4) Uani 1 1 d .
C4 C -0.0792(14) 0.5933(7) 0.1682(6) 0.0461(19) Uani 1 1 d .
H4A H -0.1516 0.6221 0.1140 0.055 Uiso 1 1 calc R
H4B H -0.0059 0.6467 0.2011 0.055 Uiso 1 1 calc R
C5 C 0.0708(15) 0.5223(7) 0.1368(6) 0.049(2) Uani 1 1 d .
H5A H 0.1746 0.5556 0.1012 0.058 Uiso 1 1 calc R
H5B H 0.0034 0.4720 0.0975 0.058 Uiso 1 1 calc R
C1 C 0.1021(17) 0.3807(7) 0.3724(7) 0.049(2) Uani 1 1 d .
H1A H 0.1744 0.4287 0.4114 0.073 Uiso 1 1 calc R
H1B H 0.1971 0.3300 0.3541 0.073 Uiso 1 1 calc R
H1C H -0.0066 0.3508 0.4063 0.073 Uiso 1 1 calc R
C2 C -0.1393(14) 0.5024(6) 0.3188(6) 0.0434(18) Uani 1 1 d .
H2A H -0.0722 0.5525 0.3584 0.052 Uiso 1 1 calc R
H2B H -0.2437 0.4690 0.3539 0.052 Uiso 1 1 calc R
N1 N 0.0115(11) 0.4312(5) 0.2876(4) 0.0390(14) Uani 1 1 d .
H1 H -0.0594 0.3841 0.2533 0.047 Uiso 1 1 calc R
C6 C 0.1721(13) 0.4740(6) 0.2266(6) 0.0419(17) Uani 1 1 d .
H6A H 0.2661 0.4216 0.2090 0.050 Uiso 1 1 calc R
H6B H 0.2521 0.5239 0.2614 0.050 Uiso 1 1 calc R
C3 C -0.2373(14) 0.5502(7) 0.2316(6) 0.0476(19) Uani 1 1 d .
H3A H -0.3193 0.5007 0.1972 0.057 Uiso 1 1 calc R
H3B H -0.3301 0.6028 0.2498 0.057 Uiso 1 1 calc R

loop_
_atom_site_aniso_label
_atom_site_aniso_U_11
_atom_site_aniso_U_22
_atom_site_aniso_U_33
_atom_site_aniso_U_23
_atom_site_aniso_U_13
_atom_site_aniso_U_12
Br3 0.0357(6) 0.0413(5) 0.0503(7) -0.0043(3) 0.0088(4) -0.0019(3)
Br1 0.0424(6) 0.0420(5) 0.0398(6) -0.0008(3) 0.0087(4) -0.0017(3)
Br4 0.0437(6) 0.0351(5) 0.0465(6) -0.0037(3) 0.0054(4) -0.0035(3)
Br2 0.0419(6) 0.0391(5) 0.0489(7) 0.0064(3) 0.0088(4) 0.0021(3)
Fe1 0.0351(8) 0.0322(7) 0.0398(8) -0.0012(4) 0.0068(6) -0.0016(4)
C4 0.044(5) 0.044(4) 0.051(5) 0.007(3) 0.005(4) -0.007(3)
C5 0.052(5) 0.049(5) 0.045(5) 0.003(4) 0.014(4) -0.003(4)
C1 0.058(6) 0.040(4) 0.048(5) 0.000(3) -0.001(4) 0.001(4)
C2 0.046(5) 0.035(4) 0.050(4) -0.002(3) 0.014(3) 0.003(3)
N1 0.040(3) 0.036(3) 0.041(4) -0.002(3) 0.010(3) -0.001(3)
C6 0.041(4) 0.040(4) 0.046(4) -0.005(3) 0.007(3) -0.001(3)
C3 0.039(4) 0.045(5) 0.058(5) 0.001(4) 0.006(4) -0.001(3)

loop_
_atom_type_symbol
_atom_type_description
_atom_type_scat_dispersion_real
_atom_type_scat_dispersion_imag
_atom_type_scat_source
C C 0.0181 0.0091 'International Tables Vol C Tables 4.2.6.8 and 6.1.1.4'
H H 0.0000 0.0000 'International Tables Vol C Tables 4.2.6.8 and 6.1.1.4'
N N 0.0311 0.0180 'International Tables Vol C Tables 4.2.6.8 and 6.1.1.4'
Fe Fe -1.1336 3.1974 'International Tables Vol C Tables 4.2.6.8 and 6.1.1.4'
Br Br -0.6763 1.2805 'International Tables Vol C Tables 4.2.6.8 and 6.1.1.4'

loop_
_geom_angle_atom_site_label_1
_geom_angle_atom_site_label_2
_geom_angle_atom_site_label_3
_geom_angle
Br4 Fe1 Br2 106.80(6)
Br4 Fe1 Br3 108.10(6)
Br2 Fe1 Br3 110.66(6)
Br4 Fe1 Br1 113.59(6)
Br2 Fe1 Br1 111.80(6)
Br3 Fe1 Br1 105.86(6)
C5 C4 C3 114.6(8)
C5 C4 H4A 108.6
C3 C4 H4A 108.6
C5 C4 H4B 108.6
C3 C4 H4B 108.6
H4A C4 H4B 107.6
C4 C5 C6 106.2(7)
C4 C5 H5A 110.5
C6 C5 H5A 110.5
C4 C5 H5B 110.5
C6 C5 H5B 110.5
H5A C5 H5B 108.7
N1 C1 H1A 109.5
N1 C1 H1B 109.5
H1A C1 H1B 109.5
N1 C1 H1C 109.5
H1A C1 H1C 109.5
H1B C1 H1C 109.5
N1 C2 C3 106.7(7)
N1 C2 H2A 110.4
C3 C2 H2A 110.4
N1 C2 H2B 110.4
C3 C2 H2B 110.4
H2A C2 H2B 108.6
C2 N1 C6 114.8(6)
C2 N1 C1 107.1(7)
C6 N1 C1 113.1(7)
C2 N1 H1 107.1
C6 N1 H1 107.1
C1 N1 H1 107.1
N1 C6 C5 111.3(7)
N1 C6 H6A 109.4
C5 C6 H6A 109.4
N1 C6 H6B 109.4
C5 C6 H6B 109.4
H6A C6 H6B 108.0
C4 C3 C2 112.8(7)
C4 C3 H3A 109.0
C2 C3 H3A 109.0
C4 C3 H3B 109.0
C2 C3 H3B 109.0
H3A C3 H3B 107.8

loop_
_geom_bond_atom_site_label_1
_geom_bond_atom_site_label_2
_geom_bond_distance
Br3 Fe1 2.3482(16)
Br1 Fe1 2.5020(15)
Br4 Fe1 2.2432(14)
Br2 Fe1 2.2692(15)
C4 C5 1.475(14)
C4 C3 1.543(13)
C4 H4A 0.9900
C4 H4B 0.9900
C5 C6 1.591(13)
C5 H5A 0.9900
C5 H5B 0.9900
C1 N1 1.518(11)
C1 H1A 0.9800
C1 H1B 0.9800
C1 H1C 0.9800
C2 N1 1.480(11)
C2 C3 1.549(13)
C2 H2A 0.9900
C2 H2B 0.9900
N1 C6 1.533(10)
N1 H1 0.9300
C6 H6A 0.9900
C6 H6B 0.9900
C3 H3A 0.9900
C3 H3B 0.9900

loop_
_geom_torsion_atom_site_label_1
_geom_torsion_atom_site_label_2
_geom_torsion_atom_site_label_3
_geom_torsion_atom_site_label_4
_geom_torsion
C3 C4 C5 C6 -55.0(10)
C3 C2 N1 C6 55.9(9)
C3 C2 N1 C1 -177.6(7)
C2 N1 C6 C5 -59.0(9)
C1 N1 C6 C5 177.7(7)
C4 C5 C6 N1 54.3(9)
C5 C4 C3 C2 58.0(11)
N1 C2 C3 C4 -53.5(10)
